data_4070931
loop_
_publ_author_name
'Martin, Eddy'
'Spendley, Claire'
'Mountford, Andrew J.'
'Coles, Simon J.'
'Horton, Peter N.'
'Hughes, David L.'
'Hursthouse, Michael B.'
'Lancaster, Simon J.'

_publ_section_title
;
 Synthesis, Structure, and Supramolecular Architecture of Benzonitrile and
 Pyridine Adducts of Bis(pentafluorophenyl)zinc: Pentafluorophenyl--Aryl
 Interactions versus Homoaromatic Pairing
;
_journal_issue 7
_journal_name_full Organometallics
_journal_page_first 1436
_journal_paper_doi 10.1021/om701127p
_journal_volume 27
_journal_year 2008
_chemical_formula_moiety 'C34 H18 F10 N2 Zn'
_chemical_formula_structural '[(C6H5-C5H4N)2 Zn (C6F5)2]'
_chemical_formula_sum 'C34 H18 F10 N2 Zn'
_chemical_formula_weight 709.87
_chemical_name_common 'Compound 5'
_chemical_name_systematic
;
 ?
;
_space_group_IT_number 122
_symmetry_cell_setting tetragonal
_symmetry_space_group_name_Hall 'I -4 2bw'
_symmetry_space_group_name_H-M 'I -4 2 d'
_atom_sites_solution_hydrogens geom
_atom_sites_solution_primary direct
_atom_sites_solution_secondary difmap
_cell_angle_alpha 90.00
_cell_angle_beta 90.00
_cell_angle_gamma 90.00
_cell_formula_units_Z 8
_cell_length_a 17.399(3)
_cell_length_b 17.399(3)
_cell_length_c 19.300(4)
_cell_measurement_reflns_used 3443
_cell_measurement_temperature 120(2)
_cell_measurement_theta_max 27.485
_cell_measurement_theta_min 2.910
_cell_volume 5842.6(19)
_computing_cell_refinement 'DENZO (Otwinowski & Minor, 1997) & COLLECT (Hooft, R.W.W., 1998)'
_computing_data_collection 'COLLECT (Hooft, R.W.W., 1998)'
_computing_data_reduction 'DENZO (Otwinowski & Minor, 1997) & COLLECT (Hooft, R.W.W., 1998)'
_computing_molecular_graphics 'ORTEP3 for Windows (Farrugia, 1997)'
_computing_structure_refinement 'SHELXL-97 (Sheldrick, 1997b)'
_computing_structure_solution 'SHELXS-97 (Sheldrick, 1997a)'
_diffrn_ambient_temperature 120(2)
_diffrn_detector_area_resol_mean 9.091
_diffrn_measured_fraction_theta_full 0.998
_diffrn_measured_fraction_theta_max 0.998
_diffrn_measurement_device_type 'Bruker-Nonius 95mm CCD camera on \k-goniostat'
_diffrn_measurement_method '\f & \w scans'
_diffrn_radiation_monochromator '10cm confocal mirrors'
_diffrn_radiation_source 'Bruker-Nonius FR591 rotating anode'
_diffrn_radiation_type MoK\a
_diffrn_radiation_wavelength 0.71073
_diffrn_reflns_av_R_equivalents 0.0611
_diffrn_reflns_av_sigmaI/netI 0.0493
_diffrn_reflns_limit_h_max 22
_diffrn_reflns_limit_h_min -21
_diffrn_reflns_limit_k_max 22
_diffrn_reflns_limit_k_min -22
_diffrn_reflns_limit_l_max 16
_diffrn_reflns_limit_l_min -25
_diffrn_reflns_number 21900
_diffrn_reflns_theta_full 27.50
_diffrn_reflns_theta_max 27.50
_diffrn_reflns_theta_min 3.15
_exptl_absorpt_coefficient_mu 0.933
_exptl_absorpt_correction_T_max 0.9816
_exptl_absorpt_correction_T_min 0.8353
_exptl_absorpt_correction_type multi-scan
_exptl_absorpt_process_details 'SADABS V2.10 (Sheldrick, G.M., 2003)'
_exptl_crystal_colour Colourless
_exptl_crystal_density_diffrn 1.614
_exptl_crystal_density_method 'not measured'
_exptl_crystal_description Plate
_exptl_crystal_F_000 2848
_exptl_crystal_size_max 0.20
_exptl_crystal_size_mid 0.12
_exptl_crystal_size_min 0.02
_refine_diff_density_max 0.190
_refine_diff_density_min -0.283
_refine_diff_density_rms 0.049
_refine_ls_abs_structure_details 'Flack H D (1983), Acta Cryst. A39, 876-881'
_refine_ls_abs_structure_Flack 0.041(12)
_refine_ls_extinction_method none
_refine_ls_goodness_of_fit_ref 1.025
_refine_ls_hydrogen_treatment constr
_refine_ls_matrix_type full
_refine_ls_number_parameters 213
_refine_ls_number_reflns 3355
_refine_ls_number_restraints 0
_refine_ls_restrained_S_all 1.025
_refine_ls_R_factor_all 0.0505
_refine_ls_R_factor_gt 0.0360
_refine_ls_shift/su_max 0.001
_refine_ls_shift/su_mean 0.000
_refine_ls_structure_factor_coef Fsqd
_refine_ls_weighting_details 'calc w=1/[\s^2^(Fo^2^)+(0.0220P)^2^+3.6277P] where P=(Fo^2^+2Fc^2^)/3'
_refine_ls_weighting_scheme calc
_refine_ls_wR_factor_gt 0.0651
_refine_ls_wR_factor_ref 0.0685
_reflns_number_gt 2847
_reflns_number_total 3355
_reflns_threshold_expression >2sigma(I)
_cod_data_source_file om701127p-file002.cif
_cod_data_source_block 5
_cod_original_sg_symbol_H-M I-42d
_cod_database_code 4070931

loop_
_symmetry_equiv_pos_as_xyz
'x, y, z'
'y, -x, -z'
'-x, -y, z'
'-y, x, -z'
'x, -y+1/2, -z+1/4'
'-y+1/2, -x, z+3/4'
'-x, y+1/2, -z+1/4'
'y+1/2, x, z+3/4'
'x+1/2, y+1/2, z+1/2'
'y+1/2, -x+1/2, -z+1/2'
'-x+1/2, -y+1/2, z+1/2'
'-y+1/2, x+1/2, -z+1/2'
'x+1/2, -y+1, -z+3/4'
'-y+1, -x+1/2, z+5/4'
'-x+1/2, y+1, -z+3/4'
'y+1, x+1/2, z+5/4'

loop_
_atom_site_label
_atom_site_type_symbol
_atom_site_fract_x
_atom_site_fract_y
_atom_site_fract_z
_atom_site_U_iso_or_equiv
_atom_site_adp_type
_atom_site_occupancy
_atom_site_symmetry_multiplicity
_atom_site_calc_flag
_atom_site_refinement_flags
Zn Zn 0.5000 0.5000 0.177493(18) 0.02062(10) Uani 1 2 d S
F12 F 0.60424(9) 0.60769(9) 0.09189(8) 0.0337(4) Uani 1 1 d .
F13 F 0.57472(10) 0.72583(9) 0.00598(9) 0.0449(4) Uani 1 1 d .
F14 F 0.42838(10) 0.77707(9) -0.01054(8) 0.0445(5) Uani 1 1 d .
F15 F 0.31225(9) 0.71069(9) 0.06072(10) 0.0438(4) Uani 1 1 d .
F16 F 0.34036(8) 0.59376(9) 0.14810(8) 0.0357(4) Uani 1 1 d .
N31 N 0.42008(12) 0.47505(11) 0.25577(11) 0.0244(5) Uani 1 1 d .
C11 C 0.47395(14) 0.59611(15) 0.12363(12) 0.0215(6) Uani 1 1 d .
C12 C 0.52971(15) 0.63174(14) 0.08615(13) 0.0241(6) Uani 1 1 d .
C13 C 0.51678(15) 0.69203(14) 0.04112(13) 0.0270(6) Uani 1 1 d .
C14 C 0.44331(17) 0.71760(16) 0.03269(13) 0.0292(7) Uani 1 1 d .
C15 C 0.38443(15) 0.68468(15) 0.06878(15) 0.0285(6) Uani 1 1 d .
C16 C 0.40115(16) 0.62438(15) 0.11286(14) 0.0245(6) Uani 1 1 d .
C36 C 0.40590(17) 0.52635(14) 0.30558(14) 0.0321(7) Uani 1 1 d .
H36 H 0.4171 0.5788 0.2966 0.038 Uiso 1 1 calc R
C35 C 0.37593(15) 0.50730(17) 0.36933(12) 0.0301(6) Uani 1 1 d .
H35 H 0.3675 0.5461 0.4031 0.036 Uiso 1 1 calc R
C34 C 0.35808(15) 0.43130(15) 0.38419(13) 0.0230(6) Uani 1 1 d .
C33 C 0.36939(15) 0.37829(15) 0.33083(14) 0.0273(6) Uani 1 1 d .
H33 H 0.3561 0.3258 0.3373 0.033 Uiso 1 1 calc R
C32 C 0.39994(15) 0.40265(15) 0.26895(13) 0.0246(6) Uani 1 1 d .
H32 H 0.4071 0.3656 0.2334 0.030 Uiso 1 1 calc R
C341 C 0.32840(13) 0.40670(15) 0.45300(12) 0.0218(5) Uani 1 1 d .
C346 C 0.29980(16) 0.46076(15) 0.50020(15) 0.0322(6) Uani 1 1 d .
H346 H 0.2997 0.5138 0.4884 0.039 Uiso 1 1 calc R
C345 C 0.27163(18) 0.43733(17) 0.56395(14) 0.0365(7) Uani 1 1 d .
H345 H 0.2522 0.4743 0.5956 0.044 Uiso 1 1 calc R
C344 C 0.27171(15) 0.36108(16) 0.58159(14) 0.0309(7) Uani 1 1 d .
H344 H 0.2519 0.3452 0.6252 0.037 Uiso 1 1 calc R
C343 C 0.30050(16) 0.30780(17) 0.53613(15) 0.0309(7) Uani 1 1 d .
H343 H 0.3014 0.2550 0.5488 0.037 Uiso 1 1 calc R
C342 C 0.32817(15) 0.32997(15) 0.47219(14) 0.0267(6) Uani 1 1 d .
H342 H 0.3473 0.2923 0.4410 0.032 Uiso 1 1 calc R

loop_
_atom_site_aniso_label
_atom_site_aniso_U_11
_atom_site_aniso_U_22
_atom_site_aniso_U_33
_atom_site_aniso_U_23
_atom_site_aniso_U_13
_atom_site_aniso_U_12
Zn 0.0243(2) 0.0184(2) 0.01920(17) 0.000 0.000 0.0006(2)
F12 0.0243(9) 0.0387(10) 0.0380(10) 0.0040(8) 0.0058(7) 0.0009(8)
F13 0.0613(11) 0.0333(9) 0.0402(10) 0.0076(8) 0.0221(10) -0.0071(8)
F14 0.0794(13) 0.0247(8) 0.0293(9) 0.0085(8) -0.0088(9) 0.0066(8)
F15 0.0377(10) 0.0363(10) 0.0573(12) -0.0026(9) -0.0170(9) 0.0126(7)
F16 0.0209(8) 0.0352(9) 0.0509(10) 0.0045(8) 0.0055(7) 0.0005(7)
N31 0.0300(12) 0.0206(11) 0.0226(11) 0.0013(9) 0.0036(10) 0.0008(8)
C11 0.0282(14) 0.0192(13) 0.0171(12) -0.0012(10) -0.0019(10) 0.0016(10)
C12 0.0271(14) 0.0231(14) 0.0222(13) -0.0039(11) 0.0001(11) -0.0005(11)
C13 0.0373(19) 0.0227(14) 0.0208(12) -0.0001(10) 0.0055(11) -0.0064(11)
C14 0.0509(19) 0.0161(14) 0.0207(13) -0.0009(11) -0.0072(13) 0.0031(13)
C15 0.0325(16) 0.0211(13) 0.0319(15) -0.0039(12) -0.0103(13) 0.0041(11)
C16 0.0253(15) 0.0201(14) 0.0281(15) -0.0022(11) -0.0016(12) -0.0019(12)
C36 0.0452(17) 0.0181(13) 0.0329(16) 0.0005(11) 0.0103(14) -0.0011(12)
C35 0.0432(16) 0.0196(14) 0.0275(12) -0.0057(13) 0.0101(11) -0.0005(13)
C34 0.0238(14) 0.0219(14) 0.0234(13) -0.0013(11) 0.0030(11) -0.0004(11)
C33 0.0314(15) 0.0237(14) 0.0269(14) -0.0006(12) 0.0037(12) -0.0036(11)
C32 0.0281(14) 0.0232(14) 0.0225(12) -0.0022(11) 0.0017(11) -0.0007(12)
C341 0.0180(13) 0.0252(14) 0.0223(12) 0.0000(11) 0.0001(10) 0.0002(11)
C346 0.0449(17) 0.0225(13) 0.0292(15) 0.0008(13) 0.0080(14) 0.0035(12)
C345 0.0501(18) 0.0350(17) 0.0242(14) -0.0041(13) 0.0083(14) 0.0062(14)
C344 0.0281(15) 0.0419(17) 0.0228(14) 0.0070(13) 0.0024(12) 0.0030(12)
C343 0.0361(17) 0.0286(16) 0.0280(15) 0.0063(12) -0.0011(13) -0.0037(13)
C342 0.0296(15) 0.0248(15) 0.0258(13) -0.0020(12) 0.0018(12) 0.0005(12)

loop_
_atom_type_symbol
_atom_type_description
_atom_type_scat_dispersion_real
_atom_type_scat_dispersion_imag
_atom_type_scat_source
C C 0.0030 0.0020 'International Tables Vol C Tables 4.2.6.8 and 6.1.1.4'
H H 0.0000 0.0000 'International Tables Vol C Tables 4.2.6.8 and 6.1.1.4'
F F 0.0170 0.0100 'International Tables Vol C Tables 4.2.6.8 and 6.1.1.4'
N N 0.0060 0.0030 'International Tables Vol C Tables 4.2.6.8 and 6.1.1.4'
Zn Zn 0.2840 1.4300 'International Tables Vol C Tables 4.2.6.8 and 6.1.1.4'

loop_
_geom_angle_atom_site_label_1
_geom_angle_atom_site_label_2
_geom_angle_atom_site_label_3
_geom_angle
_geom_angle_site_symmetry_1
_geom_angle_site_symmetry_3
C11 Zn C11 118.07(14) . 3_665
C11 Zn N31 110.35(9) . 3_665
C11 Zn N31 113.14(9) 3_665 3_665
C11 Zn N31 113.14(9) . .
C11 Zn N31 110.35(9) 3_665 .
N31 Zn N31 87.91(12) 3_665 .
C32 N31 C36 116.5(2) . .
C32 N31 Zn 120.50(16) . .
C36 N31 Zn 120.17(17) . .
C12 C11 C16 114.4(2) . .
C12 C11 Zn 119.41(18) . .
C16 C11 Zn 125.50(19) . .
C11 C12 F12 119.6(2) . .
C11 C12 C13 124.4(2) . .
F12 C12 C13 116.0(2) . .
F13 C13 C14 119.9(2) . .
F13 C13 C12 121.7(2) . .
C14 C13 C12 118.4(2) . .
F14 C14 C13 120.2(2) . .
F14 C14 C15 119.4(3) . .
C13 C14 C15 120.4(2) . .
F15 C15 C14 120.1(2) . .
F15 C15 C16 121.6(3) . .
C14 C15 C16 118.3(3) . .
F16 C16 C11 119.9(2) . .
F16 C16 C15 116.1(2) . .
C11 C16 C15 124.0(3) . .
N31 C36 C35 123.5(2) . .
N31 C36 H36 118.2 . .
C35 C36 H36 118.2 . .
C36 C35 C34 119.9(2) . .
C36 C35 H35 120.0 . .
C34 C35 H35 120.0 . .
C35 C34 C33 116.4(2) . .
C35 C34 C341 122.4(2) . .
C33 C34 C341 121.1(2) . .
C32 C33 C34 119.5(2) . .
C32 C33 H33 120.3 . .
C34 C33 H33 120.3 . .
N31 C32 C33 124.0(2) . .
N31 C32 H32 118.0 . .
C33 C32 H32 118.0 . .
C342 C341 C346 118.2(2) . .
C342 C341 C34 121.1(2) . .
C346 C341 C34 120.7(2) . .
C345 C346 C341 120.4(2) . .
C345 C346 H346 119.8 . .
C341 C346 H346 119.8 . .
C344 C345 C346 120.4(3) . .
C344 C345 H345 119.8 . .
C346 C345 H345 119.8 . .
C345 C344 C343 119.7(3) . .
C345 C344 H344 120.1 . .
C343 C344 H344 120.1 . .
C344 C343 C342 120.7(3) . .
C344 C343 H343 119.6 . .
C342 C343 H343 119.6 . .
C343 C342 C341 120.6(2) . .
C343 C342 H342 119.7 . .
C341 C342 H342 119.7 . .

loop_
_geom_bond_atom_site_label_1
_geom_bond_atom_site_label_2
_geom_bond_distance
_geom_bond_site_symmetry_2
Zn C11 2.020(3) .
Zn C11 2.020(3) 3_665
Zn N31 2.099(2) 3_665
Zn N31 2.099(2) .
F12 C12 1.367(3) .
F13 C13 1.350(3) .
F14 C14 1.354(3) .
F15 C15 1.344(3) .
F16 C16 1.366(3) .
N31 C32 1.332(3) .
N31 C36 1.335(3) .
C11 C12 1.360(3) .
C11 C16 1.375(4) .
C12 C13 1.381(4) .
C13 C14 1.363(4) .
C14 C15 1.365(4) .
C15 C16 1.382(4) .
C36 C35 1.377(3) .
C36 H36 0.9500 .
C35 C34 1.388(4) .
C35 H35 0.9500 .
C34 C33 1.396(4) .
C34 C341 1.488(3) .
C33 C32 1.374(4) .
C33 H33 0.9500 .
C32 H32 0.9500 .
C341 C342 1.385(4) .
C341 C346 1.401(3) .
C346 C345 1.386(4) .
C346 H346 0.9500 .
C345 C344 1.370(4) .
C345 H345 0.9500 .
C344 C343 1.371(4) .
C344 H344 0.9500 .
C343 C342 1.380(4) .
C343 H343 0.9500 .
C342 H342 0.9500 .

loop_
_geom_torsion_atom_site_label_1
_geom_torsion_atom_site_label_2
_geom_torsion_atom_site_label_3
_geom_torsion_atom_site_label_4
_geom_torsion
_geom_torsion_site_symmetry_1
C11 Zn N31 C32 141.8(2) .
C11 Zn N31 C32 7.0(2) 3_665
N31 Zn N31 C32 -106.9(2) 3_665
C11 Zn N31 C36 -58.0(2) .
C11 Zn N31 C36 167.3(2) 3_665
N31 Zn N31 C36 53.33(18) 3_665
C11 Zn C11 C12 -68.04(19) 3_665
N31 Zn C11 C12 64.2(2) 3_665
N31 Zn C11 C12 160.93(19) .
C11 Zn C11 C16 102.2(2) 3_665
N31 Zn C11 C16 -125.5(2) 3_665
N31 Zn C11 C16 -28.8(2) .
C16 C11 C12 F12 -179.0(2) .
Zn C11 C12 F12 -7.8(3) .
C16 C11 C12 C13 0.7(4) .
Zn C11 C12 C13 172.0(2) .
C11 C12 C13 F13 179.1(2) .
F12 C12 C13 F13 -1.1(4) .
C11 C12 C13 C14 -0.7(4) .
F12 C12 C13 C14 179.1(2) .
F13 C13 C14 F14 -0.4(4) .
C12 C13 C14 F14 179.4(2) .
F13 C13 C14 C15 -178.9(2) .
C12 C13 C14 C15 0.8(4) .
F14 C14 C15 F15 0.8(4) .
C13 C14 C15 F15 179.3(2) .
F14 C14 C15 C16 -179.6(2) .
C13 C14 C15 C16 -1.1(4) .
C12 C11 C16 F16 -179.3(2) .
Zn C11 C16 F16 10.0(4) .
C12 C11 C16 C15 -1.0(4) .
Zn C11 C16 C15 -171.6(2) .
F15 C15 C16 F16 -0.8(4) .
C14 C15 C16 F16 179.6(2) .
F15 C15 C16 C11 -179.2(2) .
C14 C15 C16 C11 1.2(4) .
C32 N31 C36 C35 3.4(4) .
Zn N31 C36 C35 -157.6(2) .
N31 C36 C35 C34 -0.7(4) .
C36 C35 C34 C33 -2.4(4) .
C36 C35 C34 C341 177.6(3) .
C35 C34 C33 C32 2.8(4) .
C341 C34 C33 C32 -177.3(2) .
C36 N31 C32 C33 -3.0(4) .
Zn N31 C32 C33 157.9(2) .
C34 C33 C32 N31 0.0(4) .
C35 C34 C341 C342 -164.6(2) .
C33 C34 C341 C342 15.5(4) .
C35 C34 C341 C346 15.5(4) .
C33 C34 C341 C346 -164.5(3) .
C342 C341 C346 C345 -0.5(4) .
C34 C341 C346 C345 179.4(3) .
C341 C346 C345 C344 0.2(4) .
C346 C345 C344 C343 0.6(5) .
C345 C344 C343 C342 -1.2(4) .
C344 C343 C342 C341 0.9(4) .
C346 C341 C342 C343 0.0(4) .
C34 C341 C342 C343 -180.0(2) .
